data_7700202
loop_
_publ_author_name
'Sung, Simon'
'Tinnermann, Hendrik'
'Kr\"amer, Tobias'
'Young, Rowan D.'

_publ_section_title
;
 Direct oxide transfer from an \h<sup>2</sup>-keto ligand to generate a
 cobalt PC<sub>carbene</sub>P(O) pincer complex.
;
_journal_issue 27
_journal_name_full 'Dalton transactions (Cambridge, England : 2003)'
_journal_page_first 9920
_journal_page_last 9924
_journal_paper_doi 10.1039/c9dt02313e
_journal_volume 48
_journal_year 2019
_chemical_formula_moiety 'C62 H50 Co O P4, C32 H12 B F23.8, 0.2(F)'
_chemical_formula_sum 'C94 H62 B Co F24 O P4'
_chemical_formula_weight 1857.05
_space_group_crystal_system triclinic
_space_group_IT_number 2
_space_group_name_Hall '-P 1'
_space_group_name_H-M_alt 'P -1'
_symmetry_space_group_name_Hall '-P 1'
_symmetry_space_group_name_H-M 'P -1'
_atom_sites_solution_hydrogens geom
_audit_creation_date 2019-03-25
_audit_creation_method
;
Olex2 1.2
(compiled 2018.05.29 svn.r3508 for OlexSys, GUI svn.r5506)
;
_audit_update_record
;
2019-04-05 deposited with the CCDC.    2019-06-05 downloaded from the CCDC.
;
_cell_angle_alpha 103.307(2)
_cell_angle_beta 102.563(2)
_cell_angle_gamma 111.047(2)
_cell_formula_units_Z 2
_cell_length_a 16.0295(8)
_cell_length_b 19.6246(9)
_cell_length_c 20.1719(9)
_cell_measurement_reflns_used 9614
_cell_measurement_temperature 100(2)
_cell_measurement_theta_max 28.585
_cell_measurement_theta_min 2.434
_cell_volume 5439.3(5)
_computing_cell_refinement 'SAINT V8.38A (?, 2016)'
_computing_data_reduction 'SAINT V8.38A (?, 2016)'
_computing_molecular_graphics 'Olex2 (Dolomanov et al., 2009)'
_computing_publication_material 'Olex2 (Dolomanov et al., 2009)'
_computing_structure_refinement 'ShelXL (Sheldrick, 2015)'
_computing_structure_solution 'SHELXT 2014/5 (Sheldrick, 2014)'
_diffrn_ambient_temperature 99.98
_diffrn_measured_fraction_theta_full 0.998
_diffrn_measured_fraction_theta_max 0.997
_diffrn_measurement_device_type 'Bruker APEX-II CCD'
_diffrn_measurement_method '\f and \w scans'
_diffrn_radiation_type MoK\a
_diffrn_radiation_wavelength 0.71073
_diffrn_reflns_av_R_equivalents 0.0762
_diffrn_reflns_av_unetI/netI 0.0509
_diffrn_reflns_Laue_measured_fraction_full 0.998
_diffrn_reflns_Laue_measured_fraction_max 0.997
_diffrn_reflns_limit_h_max 21
_diffrn_reflns_limit_h_min -21
_diffrn_reflns_limit_k_max 26
_diffrn_reflns_limit_k_min -26
_diffrn_reflns_limit_l_max 27
_diffrn_reflns_limit_l_min -27
_diffrn_reflns_number 182253
_diffrn_reflns_point_group_measured_fraction_full 0.998
_diffrn_reflns_point_group_measured_fraction_max 0.997
_diffrn_reflns_theta_full 25.242
_diffrn_reflns_theta_max 28.755
_diffrn_reflns_theta_min 2.286
_diffrn_standards_number 0
_exptl_absorpt_coefficient_mu 0.296
_exptl_absorpt_correction_T_max 0.7458
_exptl_absorpt_correction_T_min 0.6826
_exptl_absorpt_correction_type multi-scan
_exptl_absorpt_process_details
'SADABS-2016/2 (Bruker,2016/2) was used for absorption correction. wR2(int) was 0.1254 before and 0.0681 after correction. The Ratio of minimum to maximum transmission is 0.9153. The \l/2 correction factor is Not present.'
_exptl_crystal_colour red
_exptl_crystal_colour_primary red
_exptl_crystal_density_diffrn 1.134
_exptl_crystal_description plate
_exptl_crystal_F_000 1884
_exptl_crystal_size_max 0.43
_exptl_crystal_size_mid 0.404
_exptl_crystal_size_min 0.106
_refine_diff_density_max 1.171
_refine_diff_density_min -0.713
_refine_diff_density_rms 0.078
_refine_ls_extinction_method none
_refine_ls_goodness_of_fit_ref 1.032
_refine_ls_hydrogen_treatment constr
_refine_ls_matrix_type full
_refine_ls_number_parameters 1356
_refine_ls_number_reflns 28184
_refine_ls_number_restraints 0
_refine_ls_restrained_S_all 1.032
_refine_ls_R_factor_all 0.1016
_refine_ls_R_factor_gt 0.0669
_refine_ls_shift/su_max 0.001
_refine_ls_shift/su_mean 0.000
_refine_ls_structure_factor_coef Fsqd
_refine_ls_weighting_details 'w=1/[\s^2^(Fo^2^)+(0.0800P)^2^+9.0731P] where P=(Fo^2^+2Fc^2^)/3'
_refine_ls_weighting_scheme calc
_refine_ls_wR_factor_gt 0.1698
_refine_ls_wR_factor_ref 0.1959
_reflns_Friedel_coverage 0.000
_reflns_number_gt 19776
_reflns_number_total 28184
_reflns_threshold_expression 'I > 2\s(I)'
_cod_data_source_file c9dt02313e2.cif
_cod_data_source_block p-1_sq
_cod_depositor_comments 'Adding full bibliography for 7700199--7700202.cif.'
_cod_database_code 7700202
_shelx_shelxl_version_number 2018/3
_shelx_space_group_comment
;
The symmetry employed for this shelxl refinement is uniquely defined
by the following loop, which should always be used as a source of
symmetry information in preference to the above space-group names.
They are only intended as comments.
;
_shelx_estimated_absorpt_t_max 0.969
_shelx_estimated_absorpt_t_min 0.883
_olex2_refinement_description
;
1. Fixed Uiso
 At 1.2 times of:
  All C(H) groups, All C(H,H) groups
2. Others
 Fixed Sof: F18A(0.66667) F2A(0.66667) F13A(0.66667) F10A(0.66667)
 F12A(0.66667) F3A(0.66667) F1A(0.66667) F17A(0.66667) F9A(0.66667)
 F16A(0.66667) F8A(0.66667) F15A(0.66667) F7A(0.66667) F5A(0.66667)
 F14A(0.66667) F4A(0.66667) C57A(0.6) F11A(0.66667) C71A(0.66667) C66A(0.66667)
 H66A(0.66667) C65A(0.66667) C72A(0.66667) H72A(0.66667) C62A(0.6) H62A(0.6)
 C58A(0.6) H58A(0.6) F24A(0.33333) C64A(0.66667) H64A(0.66667) C88A(0.66667)
 H88A(0.66667) C76A(0.66667) H76A(0.66667) C67A(0.66667) C87A(0.66667)
 C63A(0.66667) C69A(0.66667) C83A(0.66667) C73A(0.66667) C68A(0.66667)
 H68A(0.66667) C79A(0.66667) C82A(0.66667) H82A(0.66667) C84A(0.66667)
 H84A(0.66667) C80A(0.66667) H80A(0.66667) C92A(0.66667) H92A(0.66667)
 C75A(0.66667) C74A(0.66667) H74A(0.66667) C86A(0.66667) C89A(0.66667)
 C85A(0.66667) B1A(0.66667) C59A(0.6) H59A(0.6) C78A(0.66667) C77A(0.66667)
 C81A(0.66667) C70A(0.66667) F20A(0.33333) F6B(0.3) C61A(0.6) H61A(0.6)
 F23C(0.33333) F22B(0.33333) C91A(0.66667) C90A(0.66667) H90A(0.66667)
 C60A(0.6) H60A(0.6) F21C(0.33333) F20B(0.33333) F17B(0.33333) B1B(0.33333)
 F18B(0.33333) C86B(0.33333) F16B(0.33333) C83B(0.33333) C82B(0.33333)
 H82B(0.33333) C84B(0.33333) H84B(0.33333) C81B(0.33333) C79B(0.33333)
 C80B(0.33333) H80B(0.33333) C85B(0.33333) F13B(0.33333) F15B(0.33333)
 F14B(0.33333) C71B(0.33333) C63B(0.33333) C72B(0.33333) H72B(0.33333)
 C76B(0.33333) H76B(0.33333) C92B(0.33333) H92B(0.33333) C91B(0.33333)
 C90B(0.33333) H90B(0.33333) C89B(0.33333) C88B(0.33333) H88B(0.33333)
 C87B(0.33333) C64B(0.33333) H64B(0.33333) C68B(0.33333) H68B(0.33333)
 C73B(0.33333) C75B(0.33333) C65B(0.33333) C67B(0.33333) C74B(0.33333)
 H74B(0.33333) C77B(0.33333) C78B(0.33333) C66B(0.33333) H66B(0.33333)
 C69B(0.33333) C70B(0.33333) F9B(0.33333) F8B(0.33333) F7B(0.33333)
 F10B(0.33333) F12B(0.33333) F11B(0.33333) F21B(0.33333) F24B(0.33333)
 F23B(0.33333) F22A(0.33333) F2B(0.33333) F3B(0.33333) F1B(0.33333) F4B(0.3)
 F5C(0.2) F6A(0.66667) F19C(0.33333) F5B(0.2) C61B(0.4) H61B(0.4) C62B(0.4)
 H62B(0.4) C57B(0.4) C59B(0.4) H59B(0.4) C60B(0.4) H60B(0.4) C58B(0.4)
 H58B(0.4) F19A(0.33333) F21A(0.33333) F19B(0.33333) F20C(0.33333)
 F22C(0.33333) F23A(0.33333) F24C(0.33333)
3.a Secondary CH2 refined with riding coordinates:
 C50(H50A,H50B)
3.b Aromatic/amide H refined with riding coordinates:
 C21(H21), C52(H52), C39(H39), C37(H37), C33(H33), C41(H41), C35(H35),
 C22(H22), C40(H40), C42(H42), C45(H45), C6(H6), C27(H27), C31(H31), C13(H13),
 C12(H12), C19(H19), C43(H43), C28(H28), C36(H36), C56(H56), C3(H3), C10(H10),
 C34(H34), C49(H49), C30(H30), C53(H53), C66A(H66A), C54(H54), C11(H11),
 C72A(H72A), C15(H15), C62A(H62A), C23(H23), C5(H5), C58A(H58A), C29(H29),
 C4(H4), C64A(H64A), C46(H46), C88A(H88A), C76A(H76A), C18(H18), C55(H55),
 C68A(H68A), C25(H25), C16(H16), C82A(H82A), C48(H48), C24(H24), C84A(H84A),
 C17(H17), C47(H47), C80A(H80A), C92A(H92A), C74A(H74A), C59A(H59A), C61A(H61A),
  C90A(H90A), C60A(H60A), C82B(H82B), C84B(H84B), C80B(H80B), C72B(H72B),
 C76B(H76B), C92B(H92B), C90B(H90B), C88B(H88B), C64B(H64B), C68B(H68B),
 C74B(H74B), C66B(H66B), C61B(H61B), C62B(H62B), C59B(H59B), C60B(H60B),
 C58B(H58B)
3.c Fitted hexagon refined as free rotating group:
 C92B(C91B,C90B,C89B,C88B,C87B)
;
_olex2_submission_special_instructions 'No special instructions were received'

loop_
_space_group_symop_operation_xyz
'x, y, z'
'-x, -y, -z'

loop_
_atom_site_label
_atom_site_type_symbol
_atom_site_fract_x
_atom_site_fract_y
_atom_site_fract_z
_atom_site_U_iso_or_equiv
_atom_site_adp_type
_atom_site_occupancy
_atom_site_site_symmetry_order
_atom_site_calc_flag
_atom_site_refinement_flags_posn
_atom_site_refinement_flags_occupancy
_atom_site_disorder_assembly
_atom_site_disorder_group
Co1 Co 0.61807(3) 0.39052(2) 0.83773(2) 0.02240(9) Uani 1 1 d . . . .
P3 P 0.76840(5) 0.48380(4) 0.85209(4) 0.02251(14) Uani 1 1 d . . . .
P2 P 0.65801(5) 0.29429(4) 0.79920(4) 0.02349(14) Uani 1 1 d . . . .
P4 P 0.60175(5) 0.47449(4) 0.78036(4) 0.02611(15) Uani 1 1 d . . . .
P1 P 0.46637(5) 0.31573(4) 0.81045(4) 0.02742(15) Uani 1 1 d . . . .
O1 O 0.63486(14) 0.43051(11) 0.94296(10) 0.0256(4) Uani 1 1 d . . . .
F18A F 1.0581(7) 0.3934(5) 0.6386(5) 0.066(2) Uani 0.6667 1 d . P A 2
F2A F 0.6942(4) 0.4547(3) 0.2653(3) 0.0487(12) Uani 0.6667 1 d . P A 2
F13A F 0.7645(2) 0.49589(17) 0.61503(15) 0.0334(6) Uani 0.6667 1 d . P A 2
F10A F 0.8210(4) 0.0528(3) 0.5016(2) 0.0593(12) Uani 0.6667 1 d . P A 2
F12A F 0.8588(4) 0.1475(3) 0.5951(2) 0.0597(14) Uani 0.6667 1 d . P A 2
F3A F 0.5970(2) 0.39631(17) 0.16628(18) 0.0471(8) Uani 0.6667 1 d . P A 2
F1A F 0.7327(4) 0.3973(2) 0.1767(2) 0.0521(10) Uani 0.6667 1 d . P A 2
F17A F 1.11057(19) 0.43369(19) 0.55747(15) 0.0414(7) Uani 0.6667 1 d . P A 2
F9A F 0.4628(3) 0.0904(3) 0.5142(3) 0.0637(12) Uani 0.6667 1 d . P A 2
F16A F 1.09417(19) 0.51478(16) 0.64040(16) 0.0460(7) Uani 0.6667 1 d . P A 2
F8A F 0.4816(4) 0.1929(3) 0.4885(3) 0.0642(13) Uani 0.6667 1 d . P A 2
F15A F 0.7968(3) 0.55820(17) 0.54365(18) 0.0459(8) Uani 0.6667 1 d . P A 2
F7A F 0.4307(4) 0.0767(4) 0.4042(3) 0.0715(15) Uani 0.6667 1 d . P A 2
C50 C 0.7187(2) 0.50193(16) 0.77065(14) 0.0265(5) Uani 1 1 d . . . .
H50A H 0.749593 0.556918 0.774185 0.032 Uiso 1 1 calc R . . .
H50B H 0.718360 0.467536 0.726080 0.032 Uiso 1 1 calc R . . .
C1 C 0.6374(2) 0.36277(15) 0.92773(14) 0.0247(5) Uani 1 1 d . . . .
C32 C 0.7161(2) 0.30085(15) 0.73103(14) 0.0260(5) Uani 1 1 d . . . .
F5A F 0.3954(3) 0.1270(2) 0.1077(2) 0.0593(12) Uani 0.6667 1 d . P B 1
C21 C 0.4150(2) 0.41696(16) 0.89108(17) 0.0305(6) Uani 1 1 d . . . .
H21 H 0.469874 0.426602 0.928375 0.037 Uiso 1 1 calc R . . .
C9 C 0.7402(2) 0.30768(16) 0.88530(14) 0.0269(6) Uani 1 1 d . . . .
C51 C 0.6118(2) 0.56731(15) 0.83400(15) 0.0270(6) Uani 1 1 d . . . .
C52 C 0.6086(2) 0.58087(16) 0.90330(16) 0.0301(6) Uani 1 1 d . . . .
H52 H 0.594595 0.539835 0.922581 0.036 Uiso 1 1 calc R . . .
C14 C 0.4011(2) 0.24015(17) 0.72235(17) 0.0341(7) Uani 1 1 d . . . .
C39 C 0.8114(2) 0.58454(17) 0.99221(15) 0.0292(6) Uani 1 1 d . . . .
H39 H 0.778773 0.539425 1.002649 0.035 Uiso 1 1 calc R . . .
C37 C 0.7984(2) 0.29127(17) 0.73244(16) 0.0310(6) Uani 1 1 d . . . .
H37 H 0.831794 0.283653 0.773030 0.037 Uiso 1 1 calc R . . .
C33 C 0.6685(2) 0.31221(16) 0.67057(15) 0.0299(6) Uani 1 1 d . . . .
H33 H 0.612576 0.319226 0.669105 0.036 Uiso 1 1 calc R . . .
C41 C 0.8981(2) 0.72348(17) 1.03042(17) 0.0355(7) Uani 1 1 d . . . .
H41 H 0.924106 0.773082 1.066557 0.043 Uiso 1 1 calc R . . .
C26 C 0.5808(2) 0.18986(16) 0.76559(16) 0.0300(6) Uani 1 1 d . . . .
C44 C 0.87509(19) 0.47396(16) 0.84449(15) 0.0273(6) Uani 1 1 d . . . .
C35 C 0.7839(2) 0.30376(17) 0.61462(16) 0.0355(7) Uani 1 1 d . . . .
H35 H 0.807166 0.304642 0.575198 0.043 Uiso 1 1 calc R . . .
C22 C 0.3605(2) 0.45599(18) 0.90452(19) 0.0357(7) Uani 1 1 d . . . .
H22 H 0.377973 0.492501 0.950969 0.043 Uiso 1 1 calc R . . .
F14A F 0.6702(2) 0.4518(2) 0.50929(17) 0.0522(8) Uani 0.6667 1 d . P A 2
C2 C 0.5537(2) 0.29652(16) 0.93002(16) 0.0294(6) Uani 1 1 d . . . .
F4A F 0.4409(3) 0.05758(18) 0.1673(3) 0.0725(15) Uani 0.6667 1 d . P B 1
C40 C 0.8508(2) 0.65740(18) 1.04495(17) 0.0355(7) Uani 1 1 d . . . .
H40 H 0.845148 0.661773 1.091490 0.043 Uiso 1 1 calc R . . .
C42 C 0.9075(2) 0.71696(17) 0.96250(17) 0.0367(7) Uani 1 1 d . . . .
H42 H 0.940073 0.762182 0.952204 0.044 Uiso 1 1 calc R . . .
C45 C 0.9257(2) 0.45586(17) 0.89718(17) 0.0337(6) Uani 1 1 d . . . .
H45 H 0.905699 0.450506 0.937471 0.040 Uiso 1 1 calc R . . .
C6 C 0.3846(2) 0.21535(17) 0.8846(2) 0.0396(7) Uani 1 1 d . . . .
H6 H 0.323399 0.201614 0.852873 0.048 Uiso 1 1 calc R . . .
C57A C 0.5150(4) 0.4553(3) 0.6971(3) 0.0187(11) Uani 0.6 1 d . P C 2
F11A F 0.7371(4) 0.0407(3) 0.5702(3) 0.0850(18) Uani 0.6667 1 d . P A 2
C27 C 0.5409(2) 0.14764(17) 0.69205(17) 0.0354(7) Uani 1 1 d . . . .
H27 H 0.553538 0.173191 0.658227 0.042 Uiso 1 1 calc R . . .
C31 C 0.5604(2) 0.15085(17) 0.81410(17) 0.0358(7) Uani 1 1 d . . . .
H31 H 0.587575 0.178716 0.864496 0.043 Uiso 1 1 calc R . . .
C13 C 0.7906(2) 0.37660(18) 1.01343(16) 0.0325(6) Uani 1 1 d . . . .
H13 H 0.783752 0.408743 1.052972 0.039 Uiso 1 1 calc R . . .
C12 C 0.8635(2) 0.3535(2) 1.02451(17) 0.0391(7) Uani 1 1 d . . . .
H12 H 0.908216 0.371784 1.071426 0.047 Uiso 1 1 calc R . . .
C19 C 0.4061(2) 0.26263(19) 0.66242(18) 0.0407(7) Uani 1 1 d . . . .
H19 H 0.444671 0.315026 0.668954 0.049 Uiso 1 1 calc R . . .
C8 C 0.7276(2) 0.35225(16) 0.94380(15) 0.0270(6) Uani 1 1 d . . . .
C43 C 0.8696(2) 0.64489(17) 0.91025(17) 0.0341(6) Uani 1 1 d . . . .
H43 H 0.877414 0.640615 0.864333 0.041 Uiso 1 1 calc R . . .
C38 C 0.81982(19) 0.57802(15) 0.92418(14) 0.0242(5) Uani 1 1 d . . . .
C71A C 0.7085(5) 0.1912(3) 0.4161(3) 0.0206(10) Uani 0.6667 1 d . P A 2
C28 C 0.4832(3) 0.06899(18) 0.6677(2) 0.0464(9) Uani 1 1 d . . . .
H28 H 0.457419 0.040705 0.617392 0.056 Uiso 1 1 calc R . . .
C36 C 0.8316(2) 0.29288(18) 0.67439(17) 0.0361(7) Uani 1 1 d . . . .
H36 H 0.887860 0.286419 0.675714 0.043 Uiso 1 1 calc R . . .
C56 C 0.6319(2) 0.62816(18) 0.80613(17) 0.0365(7) Uani 1 1 d . . . .
H56 H 0.633246 0.618873 0.758111 0.044 Uiso 1 1 calc R . . .
C3 C 0.5624(3) 0.26206(18) 0.98286(18) 0.0368(7) Uani 1 1 d . . . .
H3 H 0.622566 0.278706 1.017679 0.044 Uiso 1 1 calc R . . .
C10 C 0.8089(2) 0.28032(19) 0.89801(16) 0.0346(7) Uani 1 1 d . . . .
H10 H 0.813509 0.245372 0.859227 0.042 Uiso 1 1 calc R . . .
C34 C 0.7021(2) 0.31334(16) 0.61271(15) 0.0328(6) Uani 1 1 d . . . .
H34 H 0.668949 0.320700 0.571837 0.039 Uiso 1 1 calc R . . .
C49 C 0.9067(2) 0.48552(18) 0.78722(17) 0.0347(6) Uani 1 1 d . . . .
H49 H 0.872950 0.499038 0.751545 0.042 Uiso 1 1 calc R . . .
C7 C 0.4648(2) 0.27125(16) 0.87931(17) 0.0311(6) Uani 1 1 d . . . .
C30 C 0.5012(3) 0.07219(19) 0.7899(2) 0.0448(8) Uani 1 1 d . . . .
H30 H 0.487102 0.046511 0.823360 0.054 Uiso 1 1 calc R . . .
C53 C 0.6257(2) 0.65473(18) 0.94501(18) 0.0361(7) Uani 1 1 d . . . .
H53 H 0.622855 0.664042 0.992621 0.043 Uiso 1 1 calc R . . .
C66A C 0.5503(5) 0.2586(3) 0.1914(3) 0.0262(11) Uani 0.6667 1 d . P A 2
H66A H 0.507158 0.261028 0.152422 0.031 Uiso 0.6667 1 calc R P A 2
C20 C 0.3897(2) 0.36365(16) 0.82314(17) 0.0305(6) Uani 1 1 d . . . .
C54 C 0.6469(2) 0.71422(17) 0.91730(18) 0.0377(7) Uani 1 1 d . . . .
H54 H 0.659763 0.764752 0.946338 0.045 Uiso 1 1 calc R . . .
C65A C 0.6363(4) 0.3211(3) 0.2309(3) 0.0259(11) Uani 0.6667 1 d . P A 2
C11 C 0.8709(3) 0.3042(2) 0.96772(17) 0.0408(8) Uani 1 1 d . . . .
H11 H 0.918795 0.286442 0.976137 0.049 Uiso 1 1 calc R . . .
C72A C 0.6192(4) 0.1777(3) 0.4232(2) 0.0215(10) Uani 0.6667 1 d . P A 2
H72A H 0.581702 0.197301 0.397300 0.026 Uiso 0.6667 1 calc R P A 2
C15 C 0.3461(3) 0.16300(19) 0.7119(2) 0.0455(8) Uani 1 1 d . . . .
H15 H 0.342855 0.146245 0.752210 0.055 Uiso 1 1 calc R . . .
C62A C 0.5303(4) 0.4289(4) 0.6318(3) 0.0283(12) Uani 0.6 1 d . P C 2
H62A H 0.587910 0.424942 0.632815 0.034 Uiso 0.6 1 calc R P C 2
C23 C 0.2802(2) 0.44175(19) 0.8500(2) 0.0384(7) Uani 1 1 d . . . .
H23 H 0.243213 0.469036 0.859250 0.046 Uiso 1 1 calc R . . .
C5 C 0.3949(3) 0.18029(18) 0.9359(2) 0.0462(9) Uani 1 1 d . . . .
H5 H 0.341192 0.140246 0.937794 0.055 Uiso 1 1 calc R . . .
C58A C 0.4301(4) 0.4606(4) 0.6952(3) 0.0250(12) Uani 0.6 1 d . P C 2
H58A H 0.419014 0.478776 0.738773 0.030 Uiso 0.6 1 calc R P C 2
F24A F 0.7306(6) -0.0161(4) 0.2095(6) 0.0395(16) Uiso 0.3333 1 d . P D 1
C29 C 0.4626(3) 0.03119(19) 0.7161(2) 0.0505(9) Uani 1 1 d . . . .
H29 H 0.422152 -0.022775 0.699041 0.061 Uiso 1 1 calc R . . .
C4 C 0.4832(3) 0.20351(19) 0.9844(2) 0.0459(9) Uani 1 1 d . . . .
H4 H 0.489919 0.179031 1.019484 0.055 Uiso 1 1 calc R . . .
C64A C 0.6985(4) 0.3179(3) 0.2893(3) 0.0232(10) Uani 0.6667 1 d . P A 2
H64A H 0.756682 0.362345 0.316326 0.028 Uiso 0.6667 1 calc R P A 2
C46 C 1.0052(2) 0.4455(2) 0.8915(2) 0.0450(8) Uani 1 1 d . . . .
H46 H 1.038937 0.431935 0.927089 0.054 Uiso 1 1 calc R . . .
C88A C 0.8914(4) 0.2705(3) 0.3149(2) 0.0269(9) Uani 0.6667 1 d . P A 2
H88A H 0.906408 0.324219 0.331999 0.032 Uiso 0.6667 1 calc R P A 2
C76A C 0.7582(4) 0.1593(3) 0.4561(3) 0.0245(10) Uani 0.6667 1 d . P A 2
H76A H 0.818856 0.165852 0.453455 0.029 Uiso 0.6667 1 calc R P A 2
C18 C 0.3556(3) 0.2098(2) 0.5932(2) 0.0491(9) Uani 1 1 d . . . .
H18 H 0.359050 0.226136 0.552640 0.059 Uiso 1 1 calc R . . .
C55 C 0.6497(3) 0.70140(18) 0.84770(18) 0.0414(8) Uani 1 1 d . . . .
H55 H 0.663856 0.742684 0.828734 0.050 Uiso 1 1 calc R . . .
C67A C 0.5286(6) 0.1929(4) 0.2096(4) 0.0282(13) Uani 0.6667 1 d . P A 2
C87A C 0.8220(4) 0.2189(2) 0.3342(2) 0.0218(8) Uani 0.6667 1 d . P A 2
C63A C 0.6782(4) 0.2517(3) 0.3093(3) 0.0219(11) Uani 0.6667 1 d . P A 2
C69A C 0.6667(4) 0.3927(3) 0.2117(3) 0.0239(10) Uani 0.6667 1 d . P A 2
C83A C 0.9553(3) 0.4225(3) 0.5457(2) 0.0192(7) Uani 0.6667 1 d . P A 2
C73A C 0.5837(4) 0.1375(3) 0.4658(3) 0.0259(10) Uani 0.6667 1 d . P A 2
C68A C 0.5909(5) 0.1882(3) 0.2667(3) 0.0249(11) Uani 0.6667 1 d . P A 2
H68A H 0.574031 0.141163 0.277029 0.030 Uiso 0.6667 1 calc R P A 2
C79A C 0.8170(4) 0.3316(2) 0.4400(2) 0.0188(8) Uani 0.6667 1 d . P A 2
C25 C 0.3086(2) 0.34923(19) 0.76897(19) 0.0389(7) Uani 1 1 d . . . .
H25 H 0.290603 0.312536 0.722513 0.047 Uiso 1 1 calc R . . .
C16 C 0.2955(3) 0.1101(2) 0.6420(2) 0.0582(11) Uani 1 1 d . . . .
H16 H 0.257260 0.057441 0.634877 0.070 Uiso 1 1 calc R . . .
C82A C 0.9084(3) 0.4659(2) 0.5671(2) 0.0210(7) Uani 0.6667 1 d . P A 2
H82A H 0.938315 0.510401 0.609593 0.025 Uiso 0.6667 1 calc R P A 2
C48 C 0.9880(2) 0.4772(2) 0.7825(2) 0.0461(9) Uani 1 1 d . . . .
H48 H 1.011163 0.486508 0.744399 0.055 Uiso 1 1 calc R . . .
C24 C 0.2538(2) 0.3887(2) 0.7829(2) 0.0437(8) Uani 1 1 d . . . .
H24 H 0.198313 0.378795 0.746073 0.052 Uiso 1 1 calc R . . .
C84A C 0.9106(3) 0.3570(3) 0.4833(2) 0.0201(8) Uani 0.6667 1 d . P A 2
H84A H 0.944999 0.328665 0.469819 0.024 Uiso 0.6667 1 calc R P A 2
C17 C 0.3008(3) 0.1339(2) 0.5832(2) 0.0605(11) Uani 1 1 d . . . .
H17 H 0.266356 0.097618 0.535742 0.073 Uiso 1 1 calc R . . .
C47 C 1.0352(2) 0.4551(2) 0.8337(2) 0.0539(10) Uani 1 1 d . . . .
H47 H 1.088583 0.446495 0.828911 0.065 Uiso 1 1 calc R . . .
C80A C 0.7708(4) 0.3772(2) 0.4625(2) 0.0209(8) Uani 0.6667 1 d . P A 2
H80A H 0.707387 0.362788 0.434448 0.025 Uiso 0.6667 1 calc R P A 2
C92A C 0.8047(5) 0.1414(3) 0.3074(4) 0.0378(17) Uani 0.6667 1 d . P A 2
H92A H 0.757864 0.103846 0.318198 0.045 Uiso 0.6667 1 calc R P A 2
C75A C 0.7225(5) 0.1188(3) 0.4992(3) 0.0272(11) Uani 0.6667 1 d . P A 2
C74A C 0.6347(4) 0.1069(3) 0.5044(3) 0.0276(11) Uani 0.6667 1 d . P A 2
H74A H 0.609677 0.078651 0.533389 0.033 Uiso 0.6667 1 calc R P A 2
C86A C 1.0517(3) 0.4422(2) 0.5941(2) 0.0248(8) Uani 0.6667 1 d . P A 2
C89A C 0.9392(4) 0.2457(3) 0.2716(3) 0.0336(10) Uani 0.6667 1 d . P A 2
C85A C 0.7620(4) 0.4864(3) 0.5471(2) 0.0281(9) Uani 0.6667 1 d . P A 2
B1A B 0.7566(4) 0.2476(3) 0.3745(3) 0.0201(10) Uani 0.6667 1 d . P A 2
C59A C 0.3619(4) 0.4391(4) 0.6290(3) 0.0349(13) Uani 0.6 1 d . P C 2
H59A H 0.303341 0.441297 0.627670 0.042 Uiso 0.6 1 calc R P C 2
C78A C 0.7831(6) 0.0899(3) 0.5416(3) 0.0403(13) Uani 0.6667 1 d . P A 2
C77A C 0.4884(5) 0.1249(4) 0.4683(3) 0.0339(12) Uani 0.6667 1 d . P A 2
C81A C 0.8146(3) 0.4416(2) 0.5234(2) 0.0209(7) Uani 0.6667 1 d . P A 2
C70A C 0.4350(6) 0.1261(4) 0.1702(4) 0.0361(16) Uani 0.6667 1 d . P A 2
F20A F 1.0254(5) 0.3763(4) 0.2797(4) 0.0494(15) Uiso 0.3333 1 d . P A 1
F6B F 0.4170(8) 0.0723(7) 0.1937(6) 0.067(3) Uiso 0.3 1 d . P A 2
C61A C 0.4620(5) 0.4086(5) 0.5653(3) 0.0432(16) Uani 0.6 1 d . P C 2
H61A H 0.472786 0.391148 0.521359 0.052 Uiso 0.6 1 calc R P C 2
F23C F 0.8317(7) 0.0055(5) 0.1603(6) 0.075(3) Uiso 0.3333 1 d . P D 3
F22B F 0.8255(11) -0.0039(7) 0.2791(8) 0.100(4) Uiso 0.3333 1 d . P D 2
C91A C 0.8533(6) 0.1172(4) 0.2656(5) 0.053(2) Uani 0.6667 1 d . P A 2
C90A C 0.9213(5) 0.1684(4) 0.2465(4) 0.0470(16) Uani 0.6667 1 d . P A 2
H90A H 0.954104 0.151159 0.217482 0.056 Uiso 0.6667 1 calc R P A 2
C60A C 0.3782(5) 0.4143(5) 0.5648(3) 0.0489(18) Uani 0.6 1 d . P C 2
H60A H 0.331444 0.401194 0.520065 0.059 Uiso 0.6 1 calc R P C 2
F21C F 1.0726(7) 0.2645(5) 0.2173(5) 0.067(2) Uiso 0.3333 1 d . P A 3
C94 C 0.8312(5) 0.0292(3) 0.2357(4) 0.0864(18) Uani 1 1 d . . . .
F20B F 0.9651(7) 0.3230(6) 0.1958(5) 0.080(2) Uiso 0.3333 1 d . P A 2
F17B F 1.1142(6) 0.3667(5) 0.5593(5) 0.075(2) Uiso 0.3333 1 d . P B 1
B1B B 0.7809(9) 0.2429(7) 0.3678(7) 0.024(3) Uiso 0.3333 1 d . P B 1
F18B F 1.0477(11) 0.4007(8) 0.6356(8) 0.029(2) Uiso 0.3333 1 d . P B 1
C86B C 1.0779(10) 0.4147(8) 0.5885(8) 0.055(3) Uiso 0.3333 1 d . P B 1
F16B F 1.1469(8) 0.4844(6) 0.6081(6) 0.094(3) Uiso 0.3333 1 d . P B 1
C83B C 0.9836(9) 0.4057(7) 0.5433(6) 0.041(3) Uiso 0.3333 1 d . P B 1
C82B C 0.9449(10) 0.4530(8) 0.5631(7) 0.038(3) Uiso 0.3333 1 d . P B 1
H82B H 0.980394 0.496425 0.606263 0.046 Uiso 0.3333 1 calc R P B 1
C84B C 0.9337(9) 0.3425(7) 0.4790(7) 0.035(3) Uiso 0.3333 1 d . P B 1
H84B H 0.961961 0.309199 0.464478 0.042 Uiso 0.3333 1 calc R P B 1
C81B C 0.8585(10) 0.4432(7) 0.5259(7) 0.041(3) Uiso 0.3333 1 d . P B 1
C79B C 0.8444(9) 0.3268(7) 0.4358(7) 0.032(3) Uiso 0.3333 1 d . P B 1
C80B C 0.8056(9) 0.3757(7) 0.4579(6) 0.032(3) Uiso 0.3333 1 d . P B 1
H80B H 0.744388 0.366519 0.429655 0.039 Uiso 0.3333 1 calc R P B 1
C85B C 0.8145(11) 0.4923(8) 0.5488(7) 0.052(3) Uiso 0.3333 1 d . P B 1
F13B F 0.8054(6) 0.4967(5) 0.6159(5) 0.060(2) Uiso 0.3333 1 d . P B 1
F15B F 0.8667(7) 0.5689(6) 0.5609(5) 0.083(3) Uiso 0.3333 1 d . P B 1
F14B F 0.7297(10) 0.4799(7) 0.5049(7) 0.103(4) Uiso 0.3333 1 d . P B 1
C71B C 0.7311(11) 0.1862(9) 0.4119(8) 0.033(4) Uiso 0.3333 1 d . P B 1
C63B C 0.7020(9) 0.2499(8) 0.3064(8) 0.025(3) Uiso 0.3333 1 d . P B 1
C72B C 0.6472(11) 0.1759(8) 0.4218(7) 0.029(3) Uiso 0.3333 1 d . P B 1
H72B H 0.611658 0.199330 0.400015 0.035 Uiso 0.3333 1 calc R P B 1
C76B C 0.7834(9) 0.1558(7) 0.4491(7) 0.028(3) Uiso 0.3333 1 d . P B 1
H76B H 0.843621 0.163047 0.444794 0.034 Uiso 0.3333 1 calc R P B 1
C92B C 0.8139(7) 0.1330(5) 0.2971(7) 0.038(5) Uiso 0.3333 1 d . P B 1
H92B H 0.761254 0.097933 0.305020 0.046 Uiso 0.3333 1 calc R P B 1
C91B C 0.8613(9) 0.1047(4) 0.2562(7) 0.045(5) Uiso 0.3333 1 d G P B 1
C90B C 0.9383(8) 0.1559(6) 0.2446(6) 0.052(5) Uiso 0.3333 1 d G P B 1
H90B H 0.970723 0.136582 0.216624 0.063 Uiso 0.3333 1 calc R P B 1
C89B C 0.9679(6) 0.2354(6) 0.2739(6) 0.048(4) Uiso 0.3333 1 d G P B 1
C88B C 0.9205(7) 0.2637(4) 0.3148(5) 0.040(3) Uiso 0.3333 1 d G P B 1
H88B H 0.940732 0.318092 0.334875 0.048 Uiso 0.3333 1 calc R P B 1
C87B C 0.8435(7) 0.2125(6) 0.3264(6) 0.038(4) Uiso 0.3333 1 d G P B 1
C64B C 0.7234(8) 0.3158(7) 0.2845(7) 0.024(3) Uiso 0.3333 1 d . P B 1
H64B H 0.782826 0.359414 0.309902 0.029 Uiso 0.3333 1 calc R P B 1
C68B C 0.6154(9) 0.1890(9) 0.2646(8) 0.025(3) Uiso 0.3333 1 d . P B 1
H68B H 0.599152 0.142361 0.275702 0.030 Uiso 0.3333 1 calc R P B 1
C73B C 0.6097(9) 0.1302(8) 0.4645(7) 0.031(3) Uiso 0.3333 1 d . P B 1
C75B C 0.7495(9) 0.1148(7) 0.4927(6) 0.026(3) Uiso 0.3333 1 d . P B 1
C65B C 0.6611(8) 0.3193(7) 0.2278(7) 0.021(3) Uiso 0.3333 1 d . P B 1
C67B C 0.5502(10) 0.1904(10) 0.2077(10) 0.025(4) Uiso 0.3333 1 d . P B 1
C74B C 0.6659(12) 0.1047(8) 0.5020(8) 0.032(3) Uiso 0.3333 1 d . P B 1
H74B H 0.646285 0.079828 0.534765 0.038 Uiso 0.3333 1 calc R P B 1
C77B C 0.5188(14) 0.1203(11) 0.4676(10) 0.051(5) Uiso 0.3333 1 d . P B 1
C78B C 0.8139(10) 0.0888(10) 0.5340(9) 0.036(4) Uiso 0.3333 1 d . P B 1
C93 C 1.0138(4) 0.3002(3) 0.2523(3) 0.0839(18) Uani 1 1 d . . . .
C66B C 0.5748(8) 0.2585(8) 0.1878(7) 0.022(3) Uiso 0.3333 1 d . P B 1
H66B H 0.533030 0.261502 0.148423 0.026 Uiso 0.3333 1 calc R P B 1
C69B C 0.6926(10) 0.3908(8) 0.2045(8) 0.031(3) Uiso 0.3333 1 d . P B 1
C70B C 0.4558(12) 0.1216(11) 0.1648(10) 0.029(4) Uiso 0.3333 1 d . P B 1
F9B F 0.4858(9) 0.0733(7) 0.5082(7) 0.073(4) Uiso 0.3333 1 d . P B 1
F8B F 0.5047(9) 0.1820(8) 0.4980(7) 0.067(4) Uiso 0.3333 1 d . P B 1
F7B F 0.4223(10) 0.1007(7) 0.4052(8) 0.067(4) Uiso 0.3333 1 d . P B 1
F10B F 0.8507(7) 0.0519(7) 0.4922(6) 0.054(3) Uiso 0.3333 1 d . P B 1
F12B F 0.8868(9) 0.1458(8) 0.5856(7) 0.064(4) Uiso 0.3333 1 d . P B 1
F11B F 0.7693(7) 0.0379(7) 0.5628(6) 0.061(3) Uiso 0.3333 1 d . P B 1
F21B F 1.0343(8) 0.2713(6) 0.1989(5) 0.075(2) Uiso 0.3333 1 d . P A 2
F24B F 0.7406(13) -0.0123(10) 0.1895(9) 0.126(7) Uiso 0.3333 1 d . P D 2
F23B F 0.8999(7) 0.0156(5) 0.2189(6) 0.072(2) Uiso 0.3333 1 d . P D 2
F22A F 0.8694(7) 0.0110(5) 0.3080(5) 0.061(2) Uiso 0.3333 1 d . P D 1
F2B F 0.7195(6) 0.4573(6) 0.2643(5) 0.029(2) Uiso 0.3333 1 d . P B 1
F3B F 0.6337(8) 0.3818(6) 0.1435(6) 0.090(3) Uiso 0.3333 1 d . P B 1
F1B F 0.7752(8) 0.4175(7) 0.2053(6) 0.080(4) Uiso 0.3333 1 d . P B 1
F4B F 0.4204(7) 0.1095(6) 0.0991(6) 0.054(3) Uiso 0.3 1 d . P A 2
F5C F 0.4614(10) 0.0685(8) 0.1195(8) 0.068(3) Uiso 0.2 1 d . P E 3
F6A F 0.3759(3) 0.1289(3) 0.2025(3) 0.0929(19) Uani 0.6667 1 d . P B 1
F19C F 1.1228(6) 0.3185(5) 0.3121(5) 0.0643(19) Uiso 0.3333 1 d . P A 3
F5B F 0.3698(14) 0.1360(11) 0.1673(12) 0.085(5) Uiso 0.2 1 d . P A 2
C61B C 0.4944(10) 0.4298(8) 0.5576(8) 0.058(4) Uiso 0.4 1 d . P C 1
H61B H 0.511334 0.418754 0.515411 0.069 Uiso 0.4 1 calc R P C 1
C62B C 0.5568(8) 0.4439(6) 0.6245(6) 0.036(3) Uiso 0.4 1 d . P C 1
H62B H 0.616250 0.442593 0.628197 0.043 Uiso 0.4 1 calc R P C 1
C57B C 0.5318(8) 0.4595(6) 0.6839(6) 0.026(3) Uiso 0.4 1 d . P C 1
C59B C 0.3843(9) 0.4518(7) 0.6132(7) 0.044(3) Uiso 0.4 1 d . P C 1
H59B H 0.326393 0.456134 0.609159 0.053 Uiso 0.4 1 calc R P C 1
C60B C 0.4088(10) 0.4319(8) 0.5522(8) 0.060(4) Uiso 0.4 1 d . P C 1
H60B H 0.365504 0.419380 0.505925 0.072 Uiso 0.4 1 calc R P C 1
C58B C 0.4467(8) 0.4658(7) 0.6816(6) 0.031(3) Uiso 0.4 1 d . P C 1
H58B H 0.431495 0.478901 0.724348 0.037 Uiso 0.4 1 calc R P C 1
F19A F 1.0897(7) 0.3006(5) 0.2646(6) 0.071(2) Uiso 0.3333 1 d . P A 1
F21A F 0.9865(7) 0.2866(5) 0.1788(5) 0.069(2) Uiso 0.3333 1 d . P A 1
F19B F 1.0660(5) 0.3669(4) 0.3016(4) 0.0530(16) Uiso 0.3333 1 d . P A 2
F20C F 1.0385(10) 0.3500(9) 0.2503(8) 0.112(4) Uiso 0.3333 1 d . P A 3
F22C F 0.8772(9) 0.0029(7) 0.2744(7) 0.091(3) Uiso 0.3333 1 d . P D 3
F23A F 0.8669(6) 0.0074(4) 0.1866(5) 0.0460(15) Uiso 0.3333 1 d . P D 1
F24C F 0.7557(7) -0.0185(4) 0.2316(5) 0.053(2) Uiso 0.3333 1 d . P D 3

loop_
_atom_site_aniso_label
_atom_site_aniso_U_11
_atom_site_aniso_U_22
_atom_site_aniso_U_33
_atom_site_aniso_U_23
_atom_site_aniso_U_13
_atom_site_aniso_U_12
Co1 0.02128(18) 0.01872(16) 0.02382(18) 0.00480(13) 0.00212(14) 0.00954(14)
P3 0.0221(3) 0.0217(3) 0.0207(3) 0.0049(2) 0.0028(3) 0.0101(3)
P2 0.0265(3) 0.0202(3) 0.0227(3) 0.0057(2) 0.0039(3) 0.0123(3)
P4 0.0267(4) 0.0211(3) 0.0263(3) 0.0059(3) -0.0003(3) 0.0123(3)
P1 0.0227(3) 0.0211(3) 0.0323(4) 0.0035(3) 0.0041(3) 0.0090(3)
O1 0.0283(10) 0.0219(9) 0.0258(9) 0.0061(7) 0.0076(8) 0.0120(8)
F18A 0.067(4) 0.091(4) 0.068(3) 0.048(3) 0.036(3) 0.043(3)
F2A 0.058(3) 0.0323(18) 0.071(3) 0.0226(16) 0.033(3) 0.026(2)
F13A 0.0381(17) 0.0413(16) 0.0339(14) 0.0169(12) 0.0211(13) 0.0232(14)
F10A 0.083(4) 0.053(2) 0.043(2) 0.0076(18) -0.002(2) 0.048(3)
F12A 0.072(3) 0.041(2) 0.0334(19) -0.0095(14) -0.027(2) 0.029(2)
F3A 0.0389(16) 0.0326(15) 0.0531(18) 0.0295(14) -0.0112(15) 0.0034(13)
F1A 0.075(3) 0.0407(19) 0.070(3) 0.040(2) 0.051(3) 0.028(2)
F17A 0.0254(13) 0.067(2) 0.0282(14) 0.0119(14) 0.0149(11) 0.0147(13)
F9A 0.063(3) 0.073(3) 0.071(3) 0.045(2) 0.045(2) 0.021(2)
F16A 0.0232(13) 0.0349(15) 0.0474(17) -0.0083(12) -0.0034(12) -0.0001(11)
F8A 0.050(3) 0.055(3) 0.094(4) 0.027(2) 0.035(3) 0.021(2)
F15A 0.075(2) 0.0348(15) 0.0616(19) 0.0307(14) 0.0465(18) 0.0374(16)
F7A 0.063(3) 0.075(4) 0.036(2) -0.008(2) -0.0021(17) 0.013(3)
C50 0.0301(14) 0.0228(12) 0.0220(12) 0.0056(10) 0.0030(11) 0.0109(11)
C1 0.0299(14) 0.0230(12) 0.0218(12) 0.0065(10) 0.0078(11) 0.0132(11)
C32 0.0306(14) 0.0193(12) 0.0222(12) 0.0034(10) 0.0044(11) 0.0089(11)
F5A 0.050(2) 0.042(2) 0.053(2) 0.0218(17) -0.0181(19) 0.0008(18)
C21 0.0244(14) 0.0274(14) 0.0402(16) 0.0123(12) 0.0114(12) 0.0109(11)
C9 0.0320(14) 0.0267(13) 0.0233(13) 0.0094(10) 0.0043(11) 0.0161(12)
C51 0.0255(13) 0.0222(12) 0.0298(14) 0.0064(10) 0.0011(11) 0.0127(11)
C52 0.0306(15) 0.0248(13) 0.0347(15) 0.0099(11) 0.0079(12) 0.0133(12)
C14 0.0245(14) 0.0261(14) 0.0381(16) -0.0010(12) 0.0020(12) 0.0083(12)
C39 0.0274(14) 0.0277(13) 0.0265(13) 0.0050(11) 0.0075(11) 0.0089(11)
C37 0.0301(15) 0.0322(14) 0.0270(14) 0.0064(11) 0.0048(12) 0.0143(12)
C33 0.0330(15) 0.0229(13) 0.0260(13) 0.0055(11) 0.0018(11) 0.0101(12)
C41 0.0338(16) 0.0244(13) 0.0367(16) -0.0015(12) 0.0043(13) 0.0117(12)
C26 0.0339(15) 0.0224(13) 0.0324(15) 0.0074(11) 0.0082(12) 0.0135(12)
C44 0.0231(13) 0.0237(13) 0.0285(13) 0.0029(10) 0.0046(11) 0.0089(11)
C35 0.0427(18) 0.0252(14) 0.0268(14) 0.0039(11) 0.0118(13) 0.0047(13)
C22 0.0327(16) 0.0323(15) 0.0496(19) 0.0159(14) 0.0201(14) 0.0169(13)
F14A 0.0425(18) 0.0537(19) 0.0471(18) -0.0078(15) 0.0033(15) 0.0283(16)
C2 0.0364(16) 0.0208(12) 0.0331(15) 0.0069(11) 0.0138(12) 0.0146(12)
F4A 0.061(3) 0.0177(15) 0.096(4) 0.0108(18) -0.024(3) 0.0052(16)
C40 0.0316(16) 0.0352(16) 0.0285(15) 0.0002(12) 0.0071(12) 0.0105(13)
C42 0.0388(17) 0.0241(14) 0.0371(16) 0.0091(12) 0.0031(13) 0.0089(13)
C45 0.0278(15) 0.0306(14) 0.0332(15) 0.0010(12) 0.0013(12) 0.0133(12)
C6 0.0367(17) 0.0231(14) 0.053(2) 0.0053(13) 0.0208(15) 0.0078(13)
C57A 0.023(3) 0.027(3) 0.012(2) 0.0092(19) 0.009(2) 0.014(2)
F11A 0.087(4) 0.104(4) 0.100(4) 0.090(3) 0.031(3) 0.046(3)
C27 0.0446(18) 0.0234(13) 0.0332(15) 0.0064(12) 0.0104(14) 0.0125(13)
C31 0.0511(19) 0.0267(14) 0.0338(15) 0.0109(12) 0.0142(14) 0.0207(14)
C13 0.0401(17) 0.0365(15) 0.0241(13) 0.0103(12) 0.0065(12) 0.0222(14)
C12 0.0414(18) 0.0514(19) 0.0279(15) 0.0162(14) 0.0036(13) 0.0265(16)
C19 0.0393(18) 0.0310(15) 0.0376(17) 0.0008(13) 0.0007(14) 0.0133(14)
C8 0.0292(14) 0.0264(13) 0.0260(13) 0.0089(11) 0.0055(11) 0.0148(11)
C43 0.0395(17) 0.0269(14) 0.0300(15) 0.0078(12) 0.0077(13) 0.0114(13)
C38 0.0216(12) 0.0203(12) 0.0250(13) 0.0046(10) 0.0025(10) 0.0080(10)
C71A 0.026(3) 0.019(2) 0.016(2) 0.0050(14) 0.0047(19) 0.010(2)
C28 0.059(2) 0.0236(15) 0.0398(18) 0.0017(13) 0.0097(16) 0.0088(15)
C36 0.0349(16) 0.0331(15) 0.0355(16) 0.0062(13) 0.0134(13) 0.0119(13)
C56 0.0489(19) 0.0307(15) 0.0298(15) 0.0103(12) 0.0068(14) 0.0208(14)
C3 0.0493(19) 0.0287(15) 0.0373(16) 0.0124(13) 0.0180(15) 0.0190(14)
C10 0.0435(18) 0.0420(17) 0.0307(15) 0.0137(13) 0.0106(13) 0.0317(15)
C34 0.0446(18) 0.0230(13) 0.0222(13) 0.0072(11) 0.0043(12) 0.0095(12)
C49 0.0282(15) 0.0337(15) 0.0310(15) 0.0030(12) 0.0086(12) 0.0066(12)
C7 0.0339(15) 0.0208(12) 0.0400(16) 0.0065(11) 0.0143(13) 0.0142(12)
C30 0.066(2) 0.0268(15) 0.049(2) 0.0180(14) 0.0248(18) 0.0207(16)
C53 0.0428(18) 0.0297(15) 0.0357(16) 0.0085(12) 0.0115(14) 0.0181(14)
C66A 0.025(3) 0.031(3) 0.022(2) 0.0096(17) 0.007(2) 0.011(2)
C20 0.0222(13) 0.0242(13) 0.0405(16) 0.0081(12) 0.0072(12) 0.0086(11)
C54 0.0448(18) 0.0233(13) 0.0381(17) 0.0056(12) 0.0053(14) 0.0151(13)
C65A 0.027(3) 0.030(3) 0.027(2) 0.0119(17) 0.011(2) 0.017(2)
C11 0.0460(19) 0.054(2) 0.0347(16) 0.0193(15) 0.0079(14) 0.0360(17)
C72A 0.019(2) 0.022(2) 0.021(2) 0.0052(15) 0.0043(18) 0.0081(19)
C15 0.0404(19) 0.0272(15) 0.048(2) -0.0024(14) 0.0095(15) 0.0037(14)
C62A 0.025(3) 0.049(3) 0.019(3) 0.016(2) 0.010(2) 0.020(3)
C23 0.0313(16) 0.0377(16) 0.060(2) 0.0250(16) 0.0224(15) 0.0209(14)
C5 0.055(2) 0.0210(14) 0.061(2) 0.0114(14) 0.0334(19) 0.0083(14)
C58A 0.022(3) 0.035(3) 0.023(3) 0.011(2) 0.010(2) 0.017(2)
C29 0.062(2) 0.0208(14) 0.058(2) 0.0093(15) 0.0201(19) 0.0087(15)
C4 0.069(3) 0.0291(16) 0.049(2) 0.0168(15) 0.0334(19) 0.0206(17)
C64A 0.023(3) 0.026(2) 0.024(2) 0.0082(16) 0.012(2) 0.012(2)
C46 0.0261(16) 0.0472(19) 0.0467(19) -0.0014(15) -0.0032(14) 0.0192(15)
C88A 0.024(2) 0.024(2) 0.031(2) 0.0074(16) 0.0118(18) 0.0087(19)
C76A 0.025(3) 0.021(2) 0.025(2) 0.0054(16) 0.004(2) 0.0114(19)
C18 0.050(2) 0.0430(19) 0.0364(18) -0.0010(15) -0.0027(16) 0.0192(17)
C55 0.057(2) 0.0280(15) 0.0390(17) 0.0126(13) 0.0087(15) 0.0210(15)
C67A 0.030(4) 0.028(3) 0.024(3) 0.0077(17) 0.006(3) 0.012(3)
C87A 0.023(2) 0.019(2) 0.021(2) 0.0042(14) 0.0074(19) 0.0085(18)
C63A 0.025(3) 0.025(2) 0.020(2) 0.0074(15) 0.010(2) 0.015(2)
C69A 0.026(3) 0.026(2) 0.021(2) 0.0100(16) 0.009(2) 0.011(2)
C83A 0.0191(19) 0.0223(19) 0.0223(19) 0.0089(16) 0.0125(16) 0.0114(17)
C73A 0.026(3) 0.024(2) 0.019(2) 0.0021(15) 0.0046(19) 0.007(2)
C68A 0.028(3) 0.025(2) 0.024(2) 0.0111(16) 0.012(2) 0.010(2)
C79A 0.023(2) 0.022(2) 0.0182(19) 0.0104(15) 0.0118(17) 0.0121(19)
C25 0.0273(15) 0.0384(17) 0.0456(18) 0.0095(14) 0.0053(13) 0.0149(13)
C16 0.048(2) 0.0343(18) 0.056(2) -0.0054(17) 0.0042(18) -0.0007(16)
C82A 0.023(2) 0.0181(17) 0.0198(19) 0.0030(14) 0.0074(17) 0.0085(17)
C48 0.0273(16) 0.052(2) 0.0421(19) -0.0029(16) 0.0135(14) 0.0095(15)
C24 0.0253(15) 0.049(2) 0.059(2) 0.0240(17) 0.0094(15) 0.0182(15)
C84A 0.022(2) 0.0224(19) 0.0197(19) 0.0071(15) 0.0109(16) 0.0109(18)
C17 0.049(2) 0.044(2) 0.048(2) -0.0148(17) -0.0076(18) 0.0087(18)
C47 0.0232(16) 0.063(2) 0.054(2) -0.0102(18) 0.0071(15) 0.0183(16)
C80A 0.023(2) 0.025(2) 0.0200(19) 0.0082(15) 0.0107(17) 0.0146(17)
C92A 0.040(3) 0.022(2) 0.050(4) 0.007(2) 0.025(3) 0.009(2)
C75A 0.032(3) 0.025(2) 0.025(2) 0.0090(17) 0.005(2) 0.015(2)
C74A 0.029(3) 0.021(2) 0.020(2) 0.0075(15) 0.002(2) -0.001(2)
C86A 0.0192(19) 0.0254(19) 0.0214(19) 0.0021(15) 0.0075(15) 0.0038(16)
C89A 0.028(2) 0.030(2) 0.040(3) 0.008(2) 0.015(2) 0.010(2)
C85A 0.038(3) 0.032(2) 0.027(2) 0.0120(17) 0.0155(19) 0.025(2)
B1A 0.024(3) 0.024(2) 0.019(2) 0.0058(16) 0.012(2) 0.015(2)
C59A 0.023(3) 0.060(4) 0.025(3) 0.014(3) 0.005(2) 0.023(3)
C78A 0.049(4) 0.033(3) 0.035(3) 0.016(2) 0.003(3) 0.016(3)
C77A 0.027(3) 0.038(3) 0.021(2) 0.0032(19) 0.008(2) 0.001(2)
C81A 0.026(2) 0.0213(19) 0.0185(18) 0.0058(14) 0.0082(16) 0.0134(17)
C70A 0.036(4) 0.031(3) 0.037(3) 0.015(2) 0.007(3) 0.011(3)
C61A 0.038(3) 0.081(5) 0.015(2) 0.013(3) 0.005(2) 0.036(4)
C91A 0.064(5) 0.017(2) 0.074(5) 0.004(2) 0.039(4) 0.010(3)
C90A 0.044(3) 0.030(3) 0.068(4) 0.007(2) 0.035(3) 0.012(3)
C60A 0.036(3) 0.096(6) 0.018(3) 0.010(3) -0.001(2) 0.043(4)
C94 0.087(4) 0.057(3) 0.138(5) 0.034(3) 0.077(4) 0.032(3)
C93 0.090(4) 0.055(3) 0.077(4) 0.000(3) 0.050(3) 0.000(3)
F6A 0.065(3) 0.100(4) 0.053(3) -0.004(2) 0.030(2) -0.018(2)

loop_
_atom_type_symbol
_atom_type_description
_atom_type_scat_dispersion_real
_atom_type_scat_dispersion_imag
_atom_type_scat_source
C C 0.0033 0.0016 'International Tables Vol C Tables 4.2.6.8 and 6.1.1.4'
H H 0.0000 0.0000 'International Tables Vol C Tables 4.2.6.8 and 6.1.1.4'
B B 0.0013 0.0007 'International Tables Vol C Tables 4.2.6.8 and 6.1.1.4'
Co Co 0.3494 0.9721 'International Tables Vol C Tables 4.2.6.8 and 6.1.1.4'
F F 0.0171 0.0103 'International Tables Vol C Tables 4.2.6.8 and 6.1.1.4'
O O 0.0106 0.0060 'International Tables Vol C Tables 4.2.6.8 and 6.1.1.4'
P P 0.1023 0.0942 'International Tables Vol C Tables 4.2.6.8 and 6.1.1.4'

loop_
_geom_angle_atom_site_label_1
_geom_angle_atom_site_label_2
_geom_angle_atom_site_label_3
_geom_angle
P2 Co1 P3 91.15(3)
P2 Co1 P4 126.55(3)
P4 Co1 P3 70.37(3)
P1 Co1 P3 168.03(3)
P1 Co1 P2 95.90(3)
P1 Co1 P4 97.68(3)
O1 Co1 P3 92.82(6)
O1 Co1 P2 118.59(6)
O1 Co1 P4 112.22(6)
O1 Co1 P1 92.28(6)
C1 Co1 P3 104.22(8)
C1 Co1 P2 81.77(8)
C1 Co1 P4 150.36(8)
C1 Co1 P1 86.40(8)
C1 Co1 O1 38.15(9)
Co1 P3 P4 53.50(2)
C50 P3 Co1 90.68(9)
C50 P3 P4 43.05(9)
C44 P3 Co1 131.08(9)
C44 P3 P4 145.51(10)
C44 P3 C50 106.14(13)
C44 P3 C38 100.91(13)
C38 P3 Co1 119.18(9)
C38 P3 P4 102.22(9)
C38 P3 C50 104.42(12)
C32 P2 Co1 116.19(9)
C32 P2 C9 111.06(13)
C32 P2 C26 100.37(13)
C9 P2 Co1 98.61(9)
C26 P2 Co1 126.92(10)
C26 P2 C9 102.66(13)
Co1 P4 P3 56.13(2)
C50 P4 Co1 93.36(9)
C50 P4 P3 43.35(8)
C50 P4 C57B 98.1(3)
C51 P4 Co1 118.21(9)
C51 P4 P3 99.00(9)
C51 P4 C50 101.67(13)
C51 P4 C57B 104.1(4)
C57A P4 Co1 128.96(19)
C57A P4 P3 150.3(2)
C57A P4 C50 110.4(2)
C57A P4 C51 100.82(19)
C57B P4 Co1 132.7(3)
C57B P4 P3 138.7(3)
C14 P1 Co1 119.91(11)
C14 P1 C20 104.12(14)
C7 P1 Co1 102.97(10)
C7 P1 C14 108.94(15)
C7 P1 C20 102.10(14)
C20 P1 Co1 117.23(10)
C1 O1 Co1 70.85(14)
P3 C50 H50A 113.0
P3 C50 H50B 113.0
P4 C50 P3 93.60(13)
P4 C50 H50A 113.0
P4 C50 H50B 113.0
H50A C50 H50B 110.4
O1 C1 Co1 71.00(14)
O1 C1 C2 116.1(2)
O1 C1 C8 123.9(2)
C2 C1 Co1 116.09(19)
C8 C1 Co1 109.04(18)
C8 C1 C2 113.2(2)
C37 C32 P2 126.1(2)
C37 C32 C33 118.8(3)
C33 C32 P2 115.1(2)
C22 C21 H21 119.9
C22 C21 C20 120.1(3)
C20 C21 H21 119.9
C8 C9 P2 111.4(2)
C10 C9 P2 129.3(2)
C10 C9 C8 119.3(3)
C52 C51 P4 121.7(2)
C52 C51 C56 119.4(3)
C56 C51 P4 118.6(2)
C51 C52 H52 120.0
C51 C52 C53 119.9(3)
C53 C52 H52 120.0
C19 C14 P1 116.9(2)
C19 C14 C15 118.8(3)
C15 C14 P1 124.3(3)
C40 C39 H39 120.2
C38 C39 H39 120.2
C38 C39 C40 119.7(3)
C32 C37 H37 120.0
C36 C37 C32 119.9(3)
C36 C37 H37 120.0
C32 C33 H33 119.6
C34 C33 C32 120.8(3)
C34 C33 H33 119.6
C40 C41 H41 120.2
C40 C41 C42 119.6(3)
C42 C41 H41 120.2
C27 C26 P2 121.5(2)
C27 C26 C31 118.4(3)
C31 C26 P2 120.1(2)
C45 C44 P3 119.2(2)
C45 C44 C49 120.0(3)
C49 C44 P3 120.8(2)
C36 C35 H35 120.2
C34 C35 H35 120.2
C34 C35 C36 119.6(3)
C21 C22 H22 120.0
C21 C22 C23 119.9(3)
C23 C22 H22 120.0
C3 C2 C1 121.9(3)
C7 C2 C1 118.8(3)
C7 C2 C3 119.2(3)
C39 C40 H40 119.6
C41 C40 C39 120.7(3)
C41 C40 H40 119.6
C41 C42 H42 120.0
C43 C42 C41 120.0(3)
C43 C42 H42 120.0
C44 C45 H45 119.8
C44 C45 C46 120.4(3)
C46 C45 H45 119.8
C7 C6 H6 120.1
C5 C6 H6 120.1
C5 C6 C7 119.8(3)
C62A C57A P4 118.9(4)
C58A C57A P4 121.7(4)
C58A C57A C62A 119.2(5)
C26 C27 H27 119.6
C28 C27 C26 120.7(3)
C28 C27 H27 119.6
C26 C31 H31 119.5
C30 C31 C26 121.1(3)
C30 C31 H31 119.5
C12 C13 H13 120.2
C12 C13 C8 119.6(3)
C8 C13 H13 120.2
C13 C12 H12 119.9
C11 C12 C13 120.2(3)
C11 C12 H12 119.9
C14 C19 H19 119.5
C18 C19 C14 121.0(3)
C18 C19 H19 119.5
C9 C8 C1 116.0(2)
C13 C8 C1 123.5(3)
C13 C8 C9 120.1(3)
C42 C43 H43 119.7
C42 C43 C38 120.6(3)
C38 C43 H43 119.7
C39 C38 P3 121.8(2)
C39 C38 C43 119.3(3)
C43 C38 P3 118.8(2)
C72A C71A C76A 114.1(5)
C72A C71A B1A 123.2(5)
C76A C71A B1A 122.2(6)
C27 C28 H28 119.8
C27 C28 C29 120.4(3)
C29 C28 H28 119.8
C37 C36 H36 119.5
C35 C36 C37 120.9(3)
C35 C36 H36 119.5
C51 C56 H56 119.7
C55 C56 C51 120.6(3)
C55 C56 H56 119.7
C2 C3 H3 120.1
C4 C3 C2 119.9(3)
C4 C3 H3 120.1
C9 C10 H10 120.1
C9 C10 C11 119.9(3)
C11 C10 H10 120.1
C33 C34 H34 120.0
C35 C34 C33 120.0(3)
C35 C34 H34 120.0
C44 C49 H49 120.2
C48 C49 C44 119.6(3)
C48 C49 H49 120.2
C2 C7 P1 114.1(2)
C2 C7 C6 120.0(3)
C6 C7 P1 126.0(3)
C31 C30 H30 120.3
C31 C30 C29 119.4(3)
C29 C30 H30 120.3
C52 C53 H53 120.0
C54 C53 C52 120.0(3)
C54 C53 H53 120.0
C65A C66A H66A 120.8
C67A C66A H66A 120.8
C67A C66A C65A 118.4(6)
C21 C20 P1 116.9(2)
C21 C20 C25 119.6(3)
C25 C20 P1 123.5(2)
C53 C54 H54 119.6
C53 C54 C55 120.8(3)
C55 C54 H54 119.6
C66A C65A C64A 120.6(5)
C66A C65A C69A 121.3(5)
C64A C65A C69A 118.1(5)
C12 C11 C10 120.5(3)
C12 C11 H11 119.8
C10 C11 H11 119.8
C71A C72A H72A 118.5
C73A C72A C71A 122.9(5)
C73A C72A H72A 118.5
C14 C15 H15 120.0
C14 C15 C16 119.9(4)
C16 C15 H15 120.0
C57A C62A H62A 119.5
C61A C62A C57A 121.0(5)
C61A C62A H62A 119.5
C22 C23 H23 119.7
C24 C23 C22 120.6(3)
C24 C23 H23 119.7
C6 C5 H5 120.1
C4 C5 C6 119.9(3)
C4 C5 H5 120.1
C57A C58A H58A 120.2
C59A C58A C57A 119.6(6)
C59A C58A H58A 120.2
C28 C29 C30 120.0(3)
C28 C29 H29 120.0
C30 C29 H29 120.0
C3 C4 H4 119.5
C5 C4 C3 121.0(3)
C5 C4 H4 119.5
C65A C64A H64A 118.8
C63A C64A C65A 122.3(5)
C63A C64A H64A 118.8
C45 C46 H46 120.2
C47 C46 C45 119.6(3)
C47 C46 H46 120.2
C87A C88A H88A 118.8
C89A C88A H88A 118.8
C89A C88A C87A 122.4(4)
C71A C76A H76A 118.5
C75A C76A C71A 123.0(6)
C75A C76A H76A 118.5
C19 C18 H18 120.0
C17 C18 C19 119.9(4)
C17 C18 H18 120.0
C56 C55 C54 119.3(3)
C56 C55 H55 120.4
C54 C55 H55 120.4
C66A C67A C68A 121.7(6)
C66A C67A C70A 119.5(6)
C68A C67A C70A 118.8(6)
C88A C87A B1A 121.0(4)
C92A C87A C88A 115.1(5)
C92A C87A B1A 123.2(5)
C64A C63A C68A 115.6(5)
C64A C63A B1A 121.0(5)
C68A C63A B1A 123.2(5)
F2A C69A F3A 101.3(5)
F2A C69A F1A 112.2(5)
F2A C69A C65A 113.3(5)
F3A C69A F1A 104.3(4)
F3A C69A C65A 113.1(5)
F1A C69A C65A 111.9(5)
C82A C83A C84A 120.9(4)
C82A C83A C86A 118.7(4)
C84A C83A C86A 120.1(5)
C72A C73A C74A 121.3(6)
C72A C73A C77A 118.8(5)
C74A C73A C77A 119.9(5)
C67A C68A C63A 121.4(5)
C67A C68A H68A 119.3
C63A C68A H68A 119.3
C84A C79A C80A 115.8(4)
C84A C79A B1A 123.5(5)
C80A C79A B1A 120.0(4)
C20 C25 H25 120.0
C20 C25 C24 120.0(3)
C24 C25 H25 120.0
C15 C16 H16 119.9
C17 C16 C15 120.3(4)
C17 C16 H16 119.9
C83A C82A H82A 121.4
C83A C82A C81A 117.3(4)
C81A C82A H82A 121.4
C49 C48 H48 120.1
C47 C48 C49 119.7(3)
C47 C48 H48 120.1
C23 C24 C25 119.8(3)
C23 C24 H24 120.1
C25 C24 H24 120.1
C83A C84A C79A 122.3(5)
C83A C84A H84A 118.8
C79A C84A H84A 118.8
C18 C17 C16 120.1(3)
C18 C17 H17 120.0
C16 C17 H17 120.0
C46 C47 C48 120.6(3)
C46 C47 H47 119.7
C48 C47 H47 119.7
C79A C80A H80A 119.0
C81A C80A C79A 122.0(4)
C81A C80A H80A 119.0
C87A C92A H92A 118.8
C91A C92A C87A 122.4(5)
C91A C92A H92A 118.8
C76A C75A C78A 118.4(6)
C74A C75A C76A 120.9(5)
C74A C75A C78A 120.7(6)
C73A C74A H74A 121.1
C75A C74A C73A 117.8(5)
C75A C74A H74A 121.1
F18A C86A C83A 116.9(5)
F17A C86A F18A 100.8(5)
F17A C86A C83A 112.8(3)
F16A C86A F18A 105.3(5)
F16A C86A F17A 107.2(3)
F16A C86A C83A 112.7(4)
C88A C89A C93 122.6(4)
C90A C89A C88A 121.1(4)
C90A C89A C93 116.3(5)
F13A C85A F15A 105.5(4)
F13A C85A F14A 104.1(4)
F13A C85A C81A 113.1(4)
F15A C85A C81A 112.8(4)
F14A C85A F15A 107.5(4)
F14A C85A C81A 113.1(4)
C71A B1A C87A 113.0(4)
C71A B1A C63A 113.0(5)
C71A B1A C79A 102.1(4)
C87A B1A C63A 104.1(4)
C87A B1A C79A 113.4(4)
C79A B1A C63A 111.5(4)
C58A C59A H59A 119.6
C58A C59A C60A 120.8(5)
C60A C59A H59A 119.6
F10A C78A C75A 113.0(5)
F12A C78A F10A 103.6(7)
F12A C78A C75A 112.8(5)
F11A C78A F10A 105.6(6)
F11A C78A F12A 107.5(6)
F11A C78A C75A 113.6(7)
F9A C77A F8A 105.2(6)
F9A C77A C73A 114.6(6)
F8A C77A C73A 111.4(5)
F7A C77A F9A 105.8(5)
F7A C77A F8A 114.9(7)
F7A C77A C73A 105.1(5)
C82A C81A C85A 117.9(4)
C80A C81A C82A 121.7(4)
C80A C81A C85A 120.4(4)
F6B C70A C67A 115.9(8)
F6B C70A F4B 118.0(9)
F4B C70A C67A 108.5(8)
F5B C70A C67A 118.5(12)
F5B C70A F6B 100.1(13)
F5B C70A F4B 94.2(12)
C62A C61A H61A 120.6
C60A C61A C62A 118.7(5)
C60A C61A H61A 120.6
C92A C91A C90A 122.1(6)
C92A C91A C94 120.9(5)
C90A C91A C94 117.0(7)
C89A C90A C91A 116.8(6)
C89A C90A H90A 121.6
C91A C90A H90A 121.6
C59A C60A H60A 119.7
C61A C60A C59A 120.7(5)
C61A C60A H60A 119.7
F24A C94 F22A 105.4(6)
F22B C94 C91A 115.1(9)
F22B C94 F24B 98.3(10)
F22B C94 F23B 96.9(9)
C91B C94 F24A 116.3(8)
C91B C94 F22A 105.5(8)
F24B C94 C91A 110.1(9)
F23B C94 C91A 114.9(6)
F23B C94 F24B 119.7(10)
F22C C94 F23C 110.7(8)
F23A C94 F24A 109.3(7)
F23A C94 C91B 109.2(7)
F23A C94 F22A 111.0(7)
F24C C94 F23C 102.3(7)
F24C C94 F22C 92.8(8)
C93 F20B F21B 45.0(4)
C79B B1B C71B 100.2(10)
C63B B1B C79B 111.1(10)
C63B B1B C71B 112.1(10)
C87B B1B C79B 113.8(9)
C87B B1B C71B 113.5(9)
C87B B1B C63B 106.2(9)
F17B C86B C83B 117.4(12)
F18B C86B F17B 115.4(13)
F18B C86B F16B 114.4(14)
F18B C86B C83B 92.2(13)
F16B C86B F17B 103.8(12)
F16B C86B C83B 114.1(12)
C82B C83B C86B 123.0(12)
C82B C83B C84B 119.0(12)
C84B C83B C86B 118.0(12)
C83B C82B H82B 118.0
C83B C82B C81B 124.0(13)
C81B C82B H82B 118.0
C83B C84B H84B 118.8
C79B C84B C83B 122.3(12)
C79B C84B H84B 118.8
C82B C81B C80B 116.8(12)
C82B C81B C85B 124.2(14)
C85B C81B C80B 119.0(13)
C84B C79B B1B 119.9(11)
C80B C79B B1B 121.6(11)
C80B C79B C84B 117.6(12)
C81B C80B H80B 119.8
C79B C80B C81B 120.4(12)
C79B C80B H80B 119.8
F13B C85B C81B 113.6(11)
F15B C85B C81B 114.2(12)
F15B C85B F13B 99.8(10)
F14B C85B C81B 119.2(13)
F14B C85B F13B 106.4(13)
F14B C85B F15B 101.3(11)
C72B C71B B1B 124.1(13)
C72B C71B C76B 116.6(14)
C76B C71B B1B 118.6(12)
C64B C63B B1B 121.8(11)
C68B C63B B1B 123.3(12)
C68B C63B C64B 114.2(12)
C71B C72B H72B 118.9
C71B C72B C73B 122.2(13)
C73B C72B H72B 118.9
C71B C76B H76B 119.4
C71B C76B C75B 121.2(12)
C75B C76B H76B 119.4
C91B C92B H92B 120.0
C91B C92B C87B 120.0
C87B C92B H92B 120.0
C94 C91B C92B 114.4(8)
C94 C91B C90B 125.4(8)
C90B C91B C92B 120.0
C91B C90B H90B 120.0
C91B C90B C89B 120.0
C89B C90B H90B 120.0
C90B C89B C93 133.6(7)
C88B C89B C90B 120.0
C88B C89B C93 101.7(7)
C89B C88B H88B 120.0
C87B C88B C89B 120.0
C87B C88B H88B 120.0
C92B C87B B1B 118.4(8)
C88B C87B B1B 121.4(8)
C88B C87B C92B 120.0
C63B C64B H64B 118.8
C65B C64B C63B 122.4(12)
C65B C64B H64B 118.8
C63B C68B H68B 117.4
C63B C68B C67B 125.1(14)
C67B C68B H68B 117.4
C74B C73B C72B 118.2(13)
C74B C73B C77B 124.9(14)
C77B C73B C72B 116.8(13)
C76B C75B C78B 116.9(11)
C74B C75B C76B 121.6(12)
C74B C75B C78B 121.2(12)
C64B C65B C69B 118.9(11)
C66B C65B C64B 122.3(12)
C66B C65B C69B 118.6(11)
C68B C67B C66B 118.5(14)
C68B C67B C70B 122.2(15)
C66B C67B C70B 119.2(14)
C73B C74B H74B 120.1
C75B C74B C73B 119.7(14)
C75B C74B H74B 120.1
C73B C77B F7B 131.2(15)
F9B C77B C73B 113.6(14)
F9B C77B F7B 102.8(14)
F8B C77B C73B 120.2(16)
F8B C77B F9B 99.9(14)
F8B C77B F7B 82.0(12)
F10B C78B C75B 112.7(13)
F12B C78B C75B 113.2(14)
F12B C78B F10B 105.1(12)
F12B C78B F11B 108.0(13)
F11B C78B C75B 112.3(11)
F11B C78B F10B 104.9(13)
C89A C93 F20B 107.0(6)
F20A C93 C89B 127.8(6)
F21C C93 F19C 65.4(6)
F21B C93 C89A 116.8(6)
F21B C93 F20B 78.7(7)
F21B C93 F19B 125.6(7)
F19A C93 F20A 108.4(7)
F19A C93 C89B 98.2(8)
F19A C93 F21A 102.5(7)
F21A C93 F20A 101.7(7)
F21A C93 C89B 115.5(7)
F19B C93 C89A 115.2(5)
F19B C93 F20B 100.6(7)
F20C C93 F21C 101.7(11)
F20C C93 F19C 91.0(11)
C65B C66B C67B 117.3(12)
C65B C66B H66B 121.3
C67B C66B H66B 121.3
F2B C69B C65B 108.7(12)
F3B C69B C65B 112.9(12)
F3B C69B F2B 118.1(11)
F1B C69B C65B 115.8(11)
F1B C69B F2B 87.6(10)
F1B C69B F3B 111.5(15)
F5A C70B C67B 118.7(14)
F5A C70B F6A 81.5(8)
F4A C70B F5A 117.4(14)
F4A C70B C67B 121.6(14)
F4A C70B F6A 93.7(11)
C67B C70B F6A 109.0(12)
C93 F21B F20B 56.3(6)
C62B C61B H61B 119.8
C60B C61B H61B 119.8
C60B C61B C62B 120.4(13)
C61B C62B H62B 120.4
C57B C62B C61B 119.2(12)
C57B C62B H62B 120.4
C62B C57B P4 126.9(9)
C62B C57B C58B 122.5(11)
C58B C57B P4 110.6(8)
C60B C59B H59B 120.4
C60B C59B C58B 119.3(12)
C58B C59B H59B 120.4
C61B C60B C59B 120.9(14)
C61B C60B H60B 119.5
C59B C60B H60B 119.5
C57B C58B C59B 117.5(10)
C57B C58B H58B 121.3
C59B C58B H58B 121.3

loop_
_geom_bond_atom_site_label_1
_geom_bond_atom_site_label_2
_geom_bond_distance
Co1 P3 2.3507(8)
Co1 P2 2.2338(7)
Co1 P4 2.2757(8)
Co1 P1 2.2028(8)
Co1 O1 2.0068(19)
Co1 C1 2.005(3)
P3 P4 2.6664(10)
P3 C50 1.834(3)
P3 C44 1.823(3)
P3 C38 1.833(3)
P2 C32 1.824(3)
P2 C9 1.835(3)
P2 C26 1.834(3)
P4 C50 1.824(3)
P4 C51 1.822(3)
P4 C57A 1.792(5)
P4 C57B 1.919(12)
P1 C14 1.821(3)
P1 C7 1.803(3)
P1 C20 1.822(3)
O1 C1 1.311(3)
F18A C86A 1.470(10)
F2A C69A 1.282(7)
F13A C85A 1.329(5)
F10A C78A 1.345(9)
F12A C78A 1.340(8)
F3A C69A 1.317(6)
F1A C69A 1.381(7)
F17A C86A 1.351(5)
F9A C77A 1.320(6)
F16A C86A 1.333(5)
F8A C77A 1.354(9)
F15A C85A 1.342(5)
F7A C77A 1.308(7)
C50 H50A 0.9900
C50 H50B 0.9900
C1 C2 1.514(4)
C1 C8 1.510(4)
C32 C37 1.393(4)
C32 C33 1.401(4)
F5A C70B 1.386(18)
C21 H21 0.9500
C21 C22 1.382(4)
C21 C20 1.389(4)
C9 C8 1.398(4)
C9 C10 1.390(4)
C51 C52 1.378(4)
C51 C56 1.399(4)
C52 H52 0.9500
C52 C53 1.391(4)
C14 C19 1.387(5)
C14 C15 1.388(4)
C39 H39 0.9500
C39 C40 1.391(4)
C39 C38 1.390(4)
C37 H37 0.9500
C37 C36 1.390(4)
C33 H33 0.9500
C33 C34 1.389(4)
C41 H41 0.9500
C41 C40 1.381(5)
C41 C42 1.393(5)
C26 C27 1.392(4)
C26 C31 1.398(4)
C44 C45 1.385(4)
C44 C49 1.391(4)
C35 H35 0.9500
C35 C36 1.385(5)
C35 C34 1.383(5)
C22 H22 0.9500
C22 C23 1.389(5)
F14A C85A 1.329(6)
C2 C3 1.396(4)
C2 C7 1.396(4)
F4A C70B 1.206(18)
C40 H40 0.9500
C42 H42 0.9500
C42 C43 1.378(4)
C45 H45 0.9500
C45 C46 1.386(4)
C6 H6 0.9500
C6 C7 1.403(4)
C6 C5 1.382(5)
C57A C62A 1.408(8)
C57A C58A 1.395(8)
F11A C78A 1.319(8)
C27 H27 0.9500
C27 C28 1.381(4)
C31 H31 0.9500
C31 C30 1.386(4)
C13 H13 0.9500
C13 C12 1.390(4)
C13 C8 1.396(4)
C12 H12 0.9500
C12 C11 1.377(5)
C19 H19 0.9500
C19 C18 1.386(5)
C43 H43 0.9500
C43 C38 1.398(4)
C71A C72A 1.404(8)
C71A C76A 1.410(7)
C71A B1A 1.619(7)
C28 H28 0.9500
C28 C29 1.382(5)
C36 H36 0.9500
C56 H56 0.9500
C56 C55 1.377(4)
C3 H3 0.9500
C3 C4 1.386(5)
C10 H10 0.9500
C10 C11 1.392(4)
C34 H34 0.9500
C49 H49 0.9500
C49 C48 1.391(5)
C30 H30 0.9500
C30 C29 1.391(5)
C53 H53 0.9500
C53 C54 1.374(4)
C66A H66A 0.9500
C66A C65A 1.378(8)
C66A C67A 1.368(9)
C20 C25 1.392(4)
C54 H54 0.9500
C54 C55 1.382(5)
C65A C64A 1.399(7)
C65A C69A 1.483(7)
C11 H11 0.9500
C72A H72A 0.9500
C72A C73A 1.374(7)
C15 H15 0.9500
C15 C16 1.395(5)
C62A H62A 0.9500
C62A C61A 1.399(7)
C23 H23 0.9500
C23 C24 1.371(5)
C5 H5 0.9500
C5 C4 1.378(6)
C58A H58A 0.9500
C58A C59A 1.388(8)
F24A C94 1.434(11)
C29 H29 0.9500
C4 H4 0.9500
C64A H64A 0.9500
C64A C63A 1.398(7)
C46 H46 0.9500
C46 C47 1.379(6)
C88A H88A 0.9500
C88A C87A 1.406(6)
C88A C89A 1.396(7)
C76A H76A 0.9500
C76A C75A 1.386(8)
C18 H18 0.9500
C18 C17 1.369(6)
C55 H55 0.9500
C67A C68A 1.395(9)
C67A C70A 1.479(11)
C87A C92A 1.391(8)
C87A B1A 1.630(9)
C63A C68A 1.407(9)
C63A B1A 1.649(8)
C83A C82A 1.382(6)
C83A C84A 1.397(6)
C83A C86A 1.494(6)
C73A C74A 1.388(8)
C73A C77A 1.471(8)
C68A H68A 0.9500
C79A C84A 1.399(7)
C79A C80A 1.410(6)
C79A B1A 1.641(7)
C25 H25 0.9500
C25 C24 1.395(5)
C16 H16 0.9500
C16 C17 1.379(6)
C82A H82A 0.9500
C82A C81A 1.408(6)
C48 H48 0.9500
C48 C47 1.388(6)
C24 H24 0.9500
C84A H84A 0.9500
C17 H17 0.9500
C47 H47 0.9500
C80A H80A 0.9500
C80A C81A 1.368(5)
C92A H92A 0.9500
C92A C91A 1.383(11)
C75A C74A 1.373(9)
C75A C78A 1.501(8)
C74A H74A 0.9500
C89A C90A 1.384(8)
C89A C93 1.484(7)
C85A C81A 1.493(6)
C59A H59A 0.9500
C59A C60A 1.390(9)
C70A F6B 1.222(13)
C70A F4B 1.343(13)
C70A F5B 1.12(2)
F20A C93 1.395(10)
C61A H61A 0.9500
C61A C60A 1.385(9)
F23C C94 1.487(11)
F22B C94 1.202(14)
C91A C90A 1.386(8)
C91A C94 1.569(8)
C90A H90A 0.9500
C60A H60A 0.9500
F21C C93 1.553(11)
C94 C91B 1.311(9)
C94 F24B 1.361(18)
C94 F23B 1.315(10)
C94 F22A 1.624(12)
C94 F22C 1.275(13)
C94 F23A 1.310(9)
C94 F24C 1.205(10)
F20B C93 1.486(12)
F20B F21B 1.752(15)
F17B C86B 1.364(17)
B1B C79B 1.667(18)
B1B C71B 1.67(2)
B1B C63B 1.635(18)
B1B C87B 1.620(15)
F18B C86B 1.20(2)
C86B F16B 1.313(17)
C86B C83B 1.510(19)
C83B C82B 1.325(18)
C83B C84B 1.398(17)
C82B H82B 0.9500
C82B C81B 1.346(18)
C84B H84B 0.9500
C84B C79B 1.386(17)
C81B C80B 1.485(17)
C81B C85B 1.437(19)
C79B C80B 1.362(16)
C80B H80B 0.9500
C85B F13B 1.380(16)
C85B F15B 1.362(16)
C85B F14B 1.352(18)
C71B C72B 1.352(16)
C71B C76B 1.384(19)
C63B C64B 1.412(18)
C63B C68B 1.38(2)
C72B H72B 0.9500
C72B C73B 1.45(2)
C76B H76B 0.9500
C76B C75B 1.392(17)
C92B H92B 0.9500
C92B C91B 1.3900
C92B C87B 1.3900
C91B C90B 1.3900
C90B H90B 0.9500
C90B C89B 1.3900
C89B C88B 1.3900
C89B C93 1.439(10)
C88B H88B 0.9500
C88B C87B 1.3900
C64B H64B 0.9500
C64B C65B 1.378(17)
C68B H68B 0.9500
C68B C67B 1.39(2)
C73B C74B 1.355(18)
C73B C77B 1.417(19)
C75B C74B 1.344(16)
C75B C78B 1.489(18)
C65B C66B 1.368(18)
C65B C69B 1.53(2)
C67B C66B 1.43(2)
C67B C70B 1.51(2)
C74B H74B 0.9500
C77B F9B 1.41(2)
C77B F8B 1.35(2)
C77B F7B 1.62(2)
C78B F10B 1.351(17)
C78B F12B 1.30(2)
C78B F11B 1.335(18)
C93 F21B 1.263(11)
C93 F19C 1.752(11)
C93 F19A 1.184(10)
C93 F21A 1.382(10)
C93 F19B 1.287(9)
C93 F20C 0.927(14)
C66B H66B 0.9500
C69B F2B 1.409(17)
C69B F3B 1.309(18)
C69B F1B 1.232(18)
C70B F6A 1.658(15)
C61B H61B 0.9500
C61B C62B 1.393(18)
C61B C60B 1.368(19)
C62B H62B 0.9500
C62B C57B 1.348(14)
C57B C58B 1.406(15)
C59B H59B 0.9500
C59B C60B 1.386(17)
C59B C58B 1.417(17)
C60B H60B 0.9500
C58B H58B 0.9500
